data_2240661
loop_
_publ_author_name
'Gomes, Ligia R.'
'Low, John Nicolson'
'Cagide, Fernando'
'Chavarria, Daniel'
'Borges, Fernanda'

_publ_section_title
;
 New insights in the discovery of novel <i>h</i>-MAO-B inhibitors:
 structural characterization of a series of
 <i>N</i>-phenyl-4-oxo-4<i>H</i>-chromene-3-carboxamide derivatives
;
_journal_coeditor_code LH5762
_journal_issue 5
_journal_name_full 'Acta Crystallographica Section E'
_journal_page_first 547
_journal_page_last 554
_journal_paper_doi 10.1107/S2056989015007859
_journal_volume 71
_journal_year 2015
_chemical_formula_iupac 'C17 H13 N O4'
_chemical_formula_moiety 'C17 H13 N O4'
_chemical_formula_sum 'C17 H13 N O4'
_chemical_formula_weight 295.28
_chemical_name_systematic
;
<i>N</i>-(3-Methoxyphenyl)-4-oxo-4<i>H</i>-chromene-3-carboxamide
;
_space_group_crystal_system monoclinic
_space_group_IT_number 14
_space_group_name_Hall '-P 2yn'
_space_group_name_H-M_alt 'P 1 21/n 1'
_symmetry_space_group_name_Hall '-P 2yn'
_symmetry_space_group_name_H-M 'P 1 21/n 1'
_atom_sites_solution_hydrogens mixed
_audit_creation_method SHELXL2014
_cell_angle_alpha 90
_cell_angle_beta 99.162(5)
_cell_angle_gamma 90
_cell_formula_units_Z 4
_cell_length_a 9.6903(2)
_cell_length_b 5.5303(4)
_cell_length_c 24.9335(18)
_cell_measurement_reflns_used 7535
_cell_measurement_temperature 100(2)
_cell_measurement_theta_max 27.5
_cell_measurement_theta_min 2.4
_cell_volume 1319.15(14)
_computing_cell_refinement
;
<i>CrystalClear-SM Expert</i> (Rigaku, 2012)
;
_computing_data_collection
;
<i>CrystalClear-SM Expert</i> (Rigaku, 2012)
;
_computing_data_reduction
;
<i>CrystalClear-SM Expert</i> (Rigaku, 2012)
;
_computing_molecular_graphics
;
Mercury (Macrae <i>et al.</i>, 2006)
;
_computing_publication_material
;
OSCAIL (McArdle <i>et al.</i>,  2004),
SHELXL2014 (Sheldrick, 2015) and
PLATON (Spek, 2009)
;
_computing_structure_refinement
;
OSCAIL (McArdle <i>et al.</i>,  2004),
<i>ShelXle</i> (H\"ubschle <i>et al.</i>,  2011) and
SHELXL2014 (Sheldrick, 2015)
;
_computing_structure_solution
;
SHELXS97 (Sheldrick, 2008),
PLATON (Spek, 2009) and
<i>Flipper 25</i> (Oszl\'anyi & S\"ut\>o, 2004)
;
_diffrn_ambient_temperature 100(2)
_diffrn_detector_area_resol_mean 28.5714
_diffrn_measured_fraction_theta_full 0.994
_diffrn_measured_fraction_theta_max 0.994
_diffrn_measurement_device
;
AFC12 (Right): Kappa 3 circle
;
_diffrn_measurement_device_type
;
Rigaku Saturn724+ (2x2 bin mode)
;
_diffrn_measurement_method 'profile data from \w-scans'
_diffrn_radiation_monochromator 'Graphite Monochromator'
_diffrn_radiation_type MoK\a
_diffrn_radiation_wavelength 0.71075
_diffrn_reflns_av_R_equivalents 0.0545
_diffrn_reflns_limit_h_max 12
_diffrn_reflns_limit_h_min -8
_diffrn_reflns_limit_k_max 4
_diffrn_reflns_limit_k_min -6
_diffrn_reflns_limit_l_max 31
_diffrn_reflns_limit_l_min -31
_diffrn_reflns_number 7859
_diffrn_reflns_theta_full 25.000
_diffrn_reflns_theta_max 26.373
_diffrn_reflns_theta_min 3.002
_exptl_absorpt_coefficient_mu 0.107
_exptl_absorpt_correction_T_max 0.9979
_exptl_absorpt_correction_T_min 0.9833
_exptl_absorpt_correction_type multi-scan
_exptl_absorpt_process_details
;
(<i>CrystalClear-SM Expert</i>; Rigaku, 2012)
;
_exptl_crystal_colour yellow
_exptl_crystal_density_diffrn 1.487
_exptl_crystal_description plate
_exptl_crystal_F_000 616
_exptl_crystal_size_max 0.160
_exptl_crystal_size_mid 0.110
_exptl_crystal_size_min 0.020
_refine_diff_density_max 0.265
_refine_diff_density_min -0.283
_refine_ls_extinction_method none
_refine_ls_goodness_of_fit_ref 0.982
_refine_ls_hydrogen_treatment mixed
_refine_ls_matrix_type full
_refine_ls_number_parameters 205
_refine_ls_number_reflns 2665
_refine_ls_number_restraints 0
_refine_ls_restrained_S_all 0.982
_refine_ls_R_factor_all 0.0647
_refine_ls_R_factor_gt 0.0411
_refine_ls_shift/su_max 0.000
_refine_ls_shift/su_mean 0.000
_refine_ls_structure_factor_coef Fsqd
_refine_ls_weighting_details 'w=1/[\s^2^(Fo^2^)+(0.0608P)^2^] where P=(Fo^2^+2Fc^2^)/3'
_refine_ls_weighting_scheme calc
_refine_ls_wR_factor_gt 0.0992
_refine_ls_wR_factor_ref 0.1083
_reflns_number_gt 1952
_reflns_number_total 2665
_reflns_threshold_expression I>2\s(I)
_cod_data_source_file lh5762sup1.cif
_cod_data_source_block 3a
_cod_database_code 2240661
_shelx_space_group_comment
;
The symmetry employed for this shelxl refinement is uniquely defined
by the following loop, which should always be used as a source of
symmetry information in preference to the above space-group names.
They are only intended as comments.
;
_shelx_estimated_absorpt_t_min 0.983
_shelx_estimated_absorpt_t_max 0.998
_shelxl_version_number 2014/6

loop_
_space_group_symop_operation_xyz
'x, y, z'
'-x+1/2, y+1/2, -z+1/2'
'-x, -y, -z'
'x-1/2, -y-1/2, z-1/2'

loop_
_atom_site_type_symbol
_atom_site_label
_atom_site_fract_x
_atom_site_fract_y
_atom_site_fract_z
_atom_site_U_iso_or_equiv
_atom_site_adp_type
_atom_site_calc_flag
_atom_site_occupancy
O O1 0.26521(11) 0.7928(2) 0.57868(4) 0.0171(3) Uani d 1
O O3 0.44760(12) 0.7936(2) 0.44346(5) 0.0232(3) Uani d 1
O O4 0.18474(11) 0.2131(2) 0.47561(5) 0.0180(3) Uani d 1
O O31 0.59354(12) 0.7141(2) 0.26613(5) 0.0203(3) Uani d 1
N N3 0.35790(14) 0.4246(3) 0.41394(6) 0.0165(3) Uani d 1
H H3 0.301(2) 0.299(4) 0.4246(9) 0.041(6) Uiso d 1
C C2 0.32706(16) 0.7700(3) 0.53426(7) 0.0161(4) Uani d 1
H H2 0.3919 0.8917 0.5280 0.022(5) Uiso calc 1
C C3 0.30423(16) 0.5879(3) 0.49791(6) 0.0142(4) Uani d 1
C C4 0.20852(16) 0.3913(3) 0.50574(6) 0.0142(4) Uani d 1
C C4A 0.13765(16) 0.4230(3) 0.55341(6) 0.0145(4) Uani d 1
C C5 0.03520(16) 0.2597(3) 0.56506(7) 0.0166(4) Uani d 1
H H5 0.0134 0.1214 0.5427 0.020 Uiso calc 1
C C6 -0.03398(17) 0.2980(3) 0.60851(7) 0.0171(4) Uani d 1
H H6 -0.1032 0.1868 0.6159 0.020 Uiso calc 1
C C7 -0.00212(17) 0.5010(3) 0.64171(7) 0.0187(4) Uani d 1
H H7 -0.0508 0.5275 0.6714 0.022 Uiso calc 1
C C8 0.09905(17) 0.6627(3) 0.63182(7) 0.0177(4) Uani d 1
H H8 0.1221 0.7986 0.6548 0.021 Uiso calc 1
C C8A 0.16685(16) 0.6224(3) 0.58735(7) 0.0152(4) Uani d 1
C C31 0.37825(16) 0.6126(3) 0.44949(6) 0.0159(4) Uani d 1
C C311 0.39490(16) 0.4120(3) 0.36136(6) 0.0158(4) Uani d 1
C C312 0.48345(16) 0.5805(3) 0.34230(7) 0.0158(4) Uani d 1
H H312 0.5242 0.7080 0.3650 0.019 Uiso calc 1
C C313 0.51050(16) 0.5572(3) 0.28940(7) 0.0160(4) Uani d 1
C C314 0.45126(17) 0.3717(3) 0.25555(7) 0.0181(4) Uani d 1
H H314 0.4695 0.3599 0.2193 0.022 Uiso calc 1
C C315 0.36543(17) 0.2046(3) 0.27535(7) 0.0190(4) Uani d 1
H H315 0.3256 0.0763 0.2527 0.023 Uiso calc 1
C C316 0.33721(17) 0.2231(3) 0.32799(7) 0.0181(4) Uani d 1
H H316 0.2787 0.1074 0.3413 0.022 Uiso calc 1
C C317 0.67728(17) 0.8800(3) 0.30136(7) 0.0203(4) Uani d 1
H H31A 0.7369 0.9724 0.2805 0.030 Uiso calc 1
H H31B 0.7359 0.7902 0.3303 0.030 Uiso calc 1
H H31C 0.6164 0.9911 0.3174 0.030 Uiso calc 1

loop_
_atom_site_aniso_label
_atom_site_aniso_U_11
_atom_site_aniso_U_22
_atom_site_aniso_U_33
_atom_site_aniso_U_12
_atom_site_aniso_U_13
_atom_site_aniso_U_23
O1 0.0184(6) 0.0160(6) 0.0181(6) -0.0038(5) 0.0064(5) -0.0022(5)
O3 0.0268(7) 0.0212(7) 0.0243(7) -0.0100(6) 0.0118(5) -0.0044(5)
O4 0.0198(6) 0.0159(6) 0.0192(6) -0.0040(5) 0.0059(5) -0.0033(5)
O31 0.0223(6) 0.0216(7) 0.0188(6) -0.0063(5) 0.0087(5) -0.0010(5)
N3 0.0148(7) 0.0169(8) 0.0192(8) -0.0037(6) 0.0064(6) -0.0013(6)
C2 0.0131(8) 0.0182(9) 0.0174(9) -0.0007(7) 0.0036(7) 0.0043(7)
C3 0.0110(8) 0.0155(8) 0.0162(8) 0.0008(7) 0.0019(6) 0.0021(7)
C4 0.0121(8) 0.0160(9) 0.0136(8) 0.0028(7) -0.0011(6) 0.0031(7)
C4A 0.0119(8) 0.0149(8) 0.0165(8) 0.0022(7) 0.0012(6) 0.0022(7)
C5 0.0144(8) 0.0162(9) 0.0184(9) -0.0013(7) 0.0001(7) 0.0020(7)
C6 0.0133(8) 0.0195(9) 0.0185(9) -0.0010(7) 0.0026(7) 0.0056(7)
C7 0.0172(9) 0.0224(10) 0.0171(9) 0.0040(7) 0.0049(7) 0.0043(7)
C8 0.0199(9) 0.0152(9) 0.0176(9) 0.0020(7) 0.0020(7) -0.0010(7)
C8A 0.0119(8) 0.0150(9) 0.0183(8) -0.0009(7) 0.0015(6) 0.0050(7)
C31 0.0118(8) 0.0171(9) 0.0185(9) 0.0001(7) 0.0012(6) 0.0021(7)
C311 0.0123(8) 0.0175(9) 0.0179(9) 0.0032(7) 0.0037(6) 0.0009(7)
C312 0.0123(8) 0.0162(9) 0.0188(9) -0.0007(7) 0.0026(6) -0.0006(7)
C313 0.0108(8) 0.0166(9) 0.0213(9) 0.0024(7) 0.0047(6) 0.0023(7)
C314 0.0172(9) 0.0209(9) 0.0169(8) 0.0036(7) 0.0049(7) -0.0003(7)
C315 0.0168(9) 0.0185(9) 0.0214(9) -0.0011(7) 0.0024(7) -0.0050(7)
C316 0.0152(8) 0.0167(9) 0.0235(9) -0.0018(7) 0.0068(7) -0.0004(7)
C317 0.0174(9) 0.0210(10) 0.0232(9) -0.0051(7) 0.0056(7) -0.0001(8)

loop_
_atom_type_symbol
_atom_type_description
_atom_type_scat_dispersion_real
_atom_type_scat_dispersion_imag
_atom_type_scat_source
C C 0.0033 0.0016 'International Tables Vol C Tables 4.2.6.8 and 6.1.1.4'
H H 0.0000 0.0000 'International Tables Vol C Tables 4.2.6.8 and 6.1.1.4'
N N 0.0061 0.0033 'International Tables Vol C Tables 4.2.6.8 and 6.1.1.4'
O O 0.0106 0.0060 'International Tables Vol C Tables 4.2.6.8 and 6.1.1.4'

loop_
_geom_angle_atom_site_label_1
_geom_angle_atom_site_label_2
_geom_angle_atom_site_label_3
_geom_angle
C2 O1 C8A 118.25(13)
C313 O31 C317 117.35(13)
C31 N3 C311 127.55(14)
C31 N3 H3 114.0(13)
C311 N3 H3 117.9(13)
O1 C2 C3 125.13(15)
O1 C2 H2 117.4
C3 C2 H2 117.4
C2 C3 C4 120.32(14)
C2 C3 C31 115.01(15)
C4 C3 C31 124.61(14)
O4 C4 C3 124.85(14)
O4 C4 C4A 121.19(14)
C3 C4 C4A 113.96(14)
C8A C4A C5 117.72(14)
C8A C4A C4 120.57(14)
C5 C4A C4 121.67(15)
C6 C5 C4A 120.76(16)
C6 C5 H5 119.6
C4A C5 H5 119.6
C5 C6 C7 119.94(15)
C5 C6 H6 120.0
C7 C6 H6 120.0
C8 C7 C6 120.73(15)
C8 C7 H7 119.6
C6 C7 H7 119.6
C7 C8 C8A 118.52(15)
C7 C8 H8 120.7
C8A C8 H8 120.7
O1 C8A C4A 121.59(14)
O1 C8A C8 116.09(14)
C4A C8A C8 122.32(15)
O3 C31 N3 124.66(14)
O3 C31 C3 120.80(15)
N3 C31 C3 114.51(14)
C316 C311 C312 120.30(14)
C316 C311 N3 116.92(14)
C312 C311 N3 122.78(15)
C313 C312 C311 118.59(15)
C313 C312 H312 120.7
C311 C312 H312 120.7
O31 C313 C312 123.62(15)
O31 C313 C314 114.96(14)
C312 C313 C314 121.40(15)
C315 C314 C313 119.22(15)
C315 C314 H314 120.4
C313 C314 H314 120.4
C314 C315 C316 120.53(16)
C314 C315 H315 119.7
C316 C315 H315 119.7
C315 C316 C311 119.94(15)
C315 C316 H316 120.0
C311 C316 H316 120.0
O31 C317 H31A 109.5
O31 C317 H31B 109.5
H31A C317 H31B 109.5
O31 C317 H31C 109.5
H31A C317 H31C 109.5
H31B C317 H31C 109.5

loop_
_geom_bond_atom_site_label_1
_geom_bond_atom_site_label_2
_geom_bond_distance
O1 C2 1.3464(18)
O1 C8A 1.3815(19)
O3 C31 1.228(2)
O4 C4 1.239(2)
O31 C313 1.3733(19)
O31 C317 1.430(2)
N3 C31 1.360(2)
N3 C311 1.4146(19)
N3 H3 0.95(2)
C2 C3 1.349(2)
C2 H2 0.9500
C3 C4 1.462(2)
C3 C31 1.506(2)
C4 C4A 1.475(2)
C4A C8A 1.391(2)
C4A C5 1.406(2)
C5 C6 1.378(2)
C5 H5 0.9500
C6 C7 1.400(2)
C6 H6 0.9500
C7 C8 1.378(2)
C7 H7 0.9500
C8 C8A 1.394(2)
C8 H8 0.9500
C311 C316 1.396(2)
C311 C312 1.400(2)
C312 C313 1.391(2)
C312 H312 0.9500
C313 C314 1.393(2)
C314 C315 1.386(2)
C314 H314 0.9500
C315 C316 1.386(2)
C315 H315 0.9500
C316 H316 0.9500
C317 H31A 0.9800
C317 H31B 0.9800
C317 H31C 0.9800

loop_
_geom_hbond_atom_site_label_D
_geom_hbond_atom_site_label_H
_geom_hbond_atom_site_label_A
_geom_hbond_site_symmetry_A
_geom_hbond_distance_DH
_geom_hbond_distance_HA
_geom_hbond_distance_DA
_geom_hbond_angle_DHA
N3 H3 O4 . 0.95(2) 1.89(2) 2.7147(17) 143.8(18)
C312 H312 O3 . 0.95 2.25 2.855(2) 121
C2 H2 O3 3_676 0.95 2.37 3.243(2) 153

loop_
_geom_torsion_atom_site_label_1
_geom_torsion_atom_site_label_2
_geom_torsion_atom_site_label_3
_geom_torsion_atom_site_label_4
_geom_torsion
C8A O1 C2 C3 -2.3(2)
O1 C2 C3 C4 -1.6(3)
O1 C2 C3 C31 175.74(14)
C2 C3 C4 O4 -177.46(16)
C31 C3 C4 O4 5.5(3)
C2 C3 C4 C4A 3.5(2)
C31 C3 C4 C4A -173.52(14)
O4 C4 C4A C8A 179.08(15)
C3 C4 C4A C8A -1.8(2)
O4 C4 C4A C5 -3.4(2)
C3 C4 C4A C5 175.72(14)
C8A C4A C5 C6 0.4(2)
C4 C4A C5 C6 -177.26(15)
C4A C5 C6 C7 -0.2(2)
C5 C6 C7 C8 -0.7(3)
C6 C7 C8 C8A 1.3(2)
C2 O1 C8A C4A 4.0(2)
C2 O1 C8A C8 -175.85(14)
C5 C4A C8A O1 -179.53(14)
C4 C4A C8A O1 -1.9(2)
C5 C4A C8A C8 0.4(2)
C4 C4A C8A C8 178.01(15)
C7 C8 C8A O1 178.69(14)
C7 C8 C8A C4A -1.2(3)
C311 N3 C31 O3 -8.8(3)
C311 N3 C31 C3 169.44(14)
C2 C3 C31 O3 -3.5(2)
C4 C3 C31 O3 173.63(15)
C2 C3 C31 N3 178.11(15)
C4 C3 C31 N3 -4.7(2)
C31 N3 C311 C316 -166.55(16)
C31 N3 C311 C312 12.6(2)
C316 C311 C312 C313 1.0(2)
N3 C311 C312 C313 -178.12(14)
C317 O31 C313 C312 12.6(2)
C317 O31 C313 C314 -168.72(14)
C311 C312 C313 O31 178.79(15)
C311 C312 C313 C314 0.2(2)
O31 C313 C314 C315 -179.81(14)
C312 C313 C314 C315 -1.1(2)
C313 C314 C315 C316 0.8(2)
C314 C315 C316 C311 0.3(2)
C312 C311 C316 C315 -1.2(2)
N3 C311 C316 C315 177.90(15)

_cod_database_fobs_code 2240661
